data_4313685
loop_
_publ_author_name
'Changneng Chen'
'Deguang Huang'
'Xiaofeng Zhang'
'Feng Chen'
'Hongping Zhu'
'Qiutian Liu'
'Cunxi Zhang'
'Daizheng Liao'
'Licun Li'
'Licheng Sun'

_publ_section_title
;
 Aggregate Manganese Schiff Base Moieties by Terephthalate or Acetate:
 Dinuclear Manganese and Trinuclear Mixed Metal Mn2/Na Complexes
;
_journal_name_full 'Inorganic Chemistry'
_journal_page_first 3540
_journal_page_last 3548
_journal_paper_doi 10.1021/ic025944z
_journal_volume 42
_journal_year 2003
_chemical_compound_source 'see text'
_chemical_formula_moiety 'C41 H44 Mn2 N4 O13'
_chemical_formula_sum 'C41 H44 Mn2 N4 O13'
_chemical_formula_weight 910.68
_space_group_IT_number 4
_symmetry_cell_setting monoclinic
_symmetry_space_group_name_Hall 'P 2yb'
_symmetry_space_group_name_H-M 'P 1 21 1'
_atom_sites_solution_hydrogens geom
_atom_sites_solution_primary direct
_atom_sites_solution_secondary difmap
_audit_creation_method SHELXL-97
_cell_angle_alpha 90.00
_cell_angle_beta 90.34(2)
_cell_angle_gamma 90.00
_cell_formula_units_Z 2
_cell_length_a 7.59820(10)
_cell_length_b 12.3969(3)
_cell_length_c 20.9815(5)
_cell_measurement_reflns_used 3986
_cell_measurement_temperature 293(2)
_cell_measurement_theta_max 25.26
_cell_measurement_theta_min .97
_cell_volume 1976.30(7)
_computing_cell_refinement 'Siemens SMART & SAINT'
_computing_data_collection 'Siemens SMART'
_computing_data_reduction 'Siemens XPREP SHELXTL'
_computing_molecular_graphics 'Bruker SHELXTL'
_computing_publication_material 'Bruker SHELXTL'
_computing_structure_refinement 'Siemens SHELXTL'
_computing_structure_solution 'Siemens SHELXTL'
_diffrn_ambient_temperature 293(2)
_diffrn_measured_fraction_theta_full 0.981
_diffrn_measured_fraction_theta_max 0.981
_diffrn_measurement_device_type 'CCD area detector'
_diffrn_measurement_method 'phi and omega scans'
_diffrn_radiation_monochromator graphite
_diffrn_radiation_source 'fine-focus sealed tube'
_diffrn_radiation_type MoK\a
_diffrn_radiation_wavelength 0.71073
_diffrn_reflns_av_R_equivalents 0.0290
_diffrn_reflns_av_sigmaI/netI 0.0628
_diffrn_reflns_limit_h_max 9
_diffrn_reflns_limit_h_min -9
_diffrn_reflns_limit_k_max 13
_diffrn_reflns_limit_k_min -14
_diffrn_reflns_limit_l_max 10
_diffrn_reflns_limit_l_min -25
_diffrn_reflns_number 6390
_diffrn_reflns_theta_full 25.26
_diffrn_reflns_theta_max 25.26
_diffrn_reflns_theta_min 0.97
_diffrn_standards_decay_% none
_diffrn_standards_interval_count none
_diffrn_standards_interval_time none
_diffrn_standards_number none
_exptl_absorpt_coefficient_mu 0.712
_exptl_absorpt_correction_T_max 1.0000
_exptl_absorpt_correction_T_min .7433
_exptl_absorpt_correction_type empirical
_exptl_absorpt_process_details 'SADABS (Sheldrick, 1996)'
_exptl_crystal_colour 'dark red'
_exptl_crystal_density_diffrn 1.515
_exptl_crystal_density_method 'not measured'
_exptl_crystal_description block
_exptl_crystal_F_000 926
_exptl_crystal_size_max .68
_exptl_crystal_size_mid .18
_exptl_crystal_size_min .10
_refine_diff_density_max 0.443
_refine_diff_density_min -0.321
_refine_diff_density_rms 0.075
_refine_ls_abs_structure_details 'Flack H D (1983), Acta Cryst. A39, 876-881'
_refine_ls_abs_structure_Flack 0.49(3)
_refine_ls_extinction_expression none
_refine_ls_extinction_method none
_refine_ls_goodness_of_fit_ref 1.076
_refine_ls_hydrogen_treatment mixed
_refine_ls_matrix_type full
_refine_ls_number_parameters 541
_refine_ls_number_reflns 5460
_refine_ls_number_restraints 1
_refine_ls_restrained_S_all 1.076
_refine_ls_R_factor_gt 0.0522
_refine_ls_shift/su_max 0.000
_refine_ls_shift/su_mean 0.000
_refine_ls_structure_factor_coef Fsqd
_refine_ls_weighting_details 'calc w=1/[\ s^2^(Fo^2^)+(0.1000P)^2^+0.0000P] where P=(Fo^2^+2Fc^2^)/3'
_refine_ls_weighting_scheme calc
_refine_ls_wR_factor_gt 0.1369
_refine_ls_wR_factor_ref 0.1555
_reflns_number_gt 4706
_reflns_number_total 5460
_reflns_threshold_expression >2sigma(I)
_cod_data_source_file ic025944zsi20030410_105635_3.cif
_cod_data_source_block H244-2(Complex3)
_cod_depositor_comments
;
 Marking attached hydrogen atoms.

 Antanas Vaitkus,
 2017-07-12

The following automatic conversions were performed:

'_symmetry_cell_setting' value 'Monoclinic' changed to 'monoclinic'
according to the built-in table from CIF Core dictionary named
'cif_core.dic' version 2.4.1 from 2010-06-29.

Automatic conversion script
Id: cif_fix_values 1646 2011-03-28 12:23:43Z adriana 
;
_cod_database_code 4313685
_refine_ls_r_factor_ref 0.0675

loop_
_symmetry_equiv_pos_as_xyz
'x, y, z'
'-x, y+1/2, -z'

loop_
_atom_site_label
_atom_site_type_symbol
_atom_site_fract_x
_atom_site_fract_y
_atom_site_fract_z
_atom_site_U_iso_or_equiv
_atom_site_adp_type
_atom_site_occupancy
_atom_site_symmetry_multiplicity
_atom_site_calc_flag
_atom_site_refinement_flags
_atom_site_disorder_assembly
_atom_site_disorder_group
_atom_site_attached_hydrogens
Mn1 Mn 0.96061(13) 0.30503(7) 0.04500(4) 0.0311(3) Uani 1 1 d . . . 0
Mn2 Mn 0.13681(13) 0.51929(7) 0.44900(4) 0.0298(2) Uani 1 1 d . . . 0
O1 O 1.1847(7) 0.2020(4) 0.0111(2) 0.0468(13) Uani 1 1 d . . . 2
O2 O 0.9058(6) 0.1989(4) 0.1068(2) 0.0353(11) Uani 1 1 d . . . 0
O3 O 0.8102(6) 0.2493(4) -0.01786(19) 0.0362(11) Uani 1 1 d . . . 0
O4 O 0.7623(8) 0.5805(4) 0.0978(2) 0.0504(14) Uani 1 1 d . . . 0
O5 O 0.7367(7) 0.4049(4) 0.0775(2) 0.0414(12) Uani 1 1 d . . . 0
O6 O 0.4251(7) 0.3101(4) 0.3798(2) 0.0483(12) Uani 1 1 d . . . 0
O7 O 0.3732(6) 0.4852(4) 0.39399(19) 0.0371(11) Uani 1 1 d . . . 0
O8 O 0.2536(6) 0.5668(4) 0.52292(19) 0.0358(11) Uani 1 1 d . . . 0
O9 O 0.1391(7) 0.6566(3) 0.4111(2) 0.0394(11) Uani 1 1 d . . . 0
O10 O -0.1309(7) 0.5595(5) 0.4927(2) 0.0520(14) Uani 1 1 d . . . 1
O11 O 1.4965(8) 0.2279(6) 0.0784(3) 0.0644(17) Uani 1 1 d . . . 2
O12 O -0.3788(7) 0.6373(5) 0.4184(3) 0.0587(15) Uani 1 1 d . . . 2
O13 O 0.5599(8) 0.2727(5) 0.5021(3) 0.0639(17) Uani 1 1 d . . . 2
N1 N 1.1254(7) 0.3802(4) 0.1046(2) 0.0338(13) Uani 1 1 d . . . 0
N2 N 1.0356(7) 0.4229(4) -0.0114(2) 0.0312(12) Uani 1 1 d . . . 0
N3 N 0.1040(7) 0.3736(4) 0.4836(2) 0.0317(12) Uani 1 1 d . . . 0
N4 N -0.0072(7) 0.4600(4) 0.3786(2) 0.0323(12) Uani 1 1 d . . . 0
C1 C 0.7182(9) 0.3130(6) -0.0572(3) 0.0357(15) Uani 1 1 d . . . 0
C2 C 0.5607(10) 0.2727(6) -0.0818(3) 0.0390(17) Uani 1 1 d . . . 0
H2A H 0.5249 0.2034 -0.0708 0.047 Uiso 1 1 calc R . . 0
C3 C 0.4575(10) 0.3333(7) -0.1218(3) 0.0471(19) Uani 1 1 d . . . 0
H3A H 0.3503 0.3065 -0.1364 0.057 Uiso 1 1 calc R . . 0
C4 C 0.5141(12) 0.4352(7) -0.1404(3) 0.054(2) Uani 1 1 d . . . 0
H4A H 0.4454 0.4763 -0.1681 0.064 Uiso 1 1 calc R . . 0
C5 C 0.6688(11) 0.4746(7) -0.1183(3) 0.0496(19) Uani 1 1 d . . . 0
H5A H 0.7057 0.5426 -0.1314 0.060 Uiso 1 1 calc R . . 0
C6 C 0.7745(10) 0.4154(6) -0.0763(3) 0.0373(16) Uani 1 1 d . . . 0
C7 C 0.9364(9) 0.4603(6) -0.0554(3) 0.0353(16) Uani 1 1 d . . . 0
H7A H 0.9737 0.5229 -0.0756 0.042 Uiso 1 1 calc R . . 0
C8 C 1.2005(10) 0.4722(6) 0.0072(3) 0.0425(17) Uani 1 1 d . . . 0
H8A H 1.2132 0.5423 -0.0128 0.051 Uiso 1 1 calc R . . 0
H8B H 1.2988 0.4271 -0.0054 0.051 Uiso 1 1 calc R . . 0
C9 C 1.1946(10) 0.4835(6) 0.0789(3) 0.0406(17) Uani 1 1 d . . . 0
H9A H 1.3115 0.4975 0.0958 0.049 Uiso 1 1 calc R . . 0
H9B H 1.1182 0.5428 0.0908 0.049 Uiso 1 1 calc R . . 0
C10 C 1.1693(9) 0.3475(6) 0.1595(3) 0.0372(16) Uani 1 1 d . . . 0
H10A H 1.2502 0.3890 0.1822 0.045 Uiso 1 1 calc R . . 0
C11 C 1.1047(9) 0.2515(6) 0.1899(3) 0.0386(16) Uani 1 1 d . . . 0
C12 C 1.1749(12) 0.2279(7) 0.2502(4) 0.055(2) Uani 1 1 d . . . 0
H12A H 1.2591 0.2737 0.2679 0.066 Uiso 1 1 calc R . . 0
C13 C 1.1219(12) 0.1388(7) 0.2837(4) 0.058(2) Uani 1 1 d . . . 0
H13A H 1.1680 0.1244 0.3239 0.070 Uiso 1 1 calc R . . 0
C14 C 0.9999(11) 0.0715(7) 0.2568(4) 0.0496(19) Uani 1 1 d . . . 0
H14A H 0.9645 0.0101 0.2788 0.059 Uiso 1 1 calc R . . 0
C15 C 0.9297(10) 0.0931(6) 0.1983(3) 0.0431(17) Uani 1 1 d . . . 0
H15A H 0.8454 0.0467 0.1813 0.052 Uiso 1 1 calc R . . 0
C16 C 0.9814(9) 0.1835(5) 0.1632(3) 0.0340(15) Uani 1 1 d . . . 0
C17 C 0.7225(9) 0.4882(6) 0.1120(3) 0.0373(17) Uani 1 1 d . . . 0
C18 C 0.6474(8) 0.4692(5) 0.1776(3) 0.0315(14) Uani 1 1 d . . . 0
C19 C 0.6538(8) 0.3661(5) 0.2044(3) 0.0312(14) Uani 1 1 d . . . 0
H19A H 0.7036 0.3096 0.1815 0.037 Uiso 1 1 calc R . . 0
C20 C 0.5871(9) 0.3470(5) 0.2642(3) 0.0331(15) Uani 1 1 d . . . 0
H20A H 0.5938 0.2781 0.2816 0.040 Uiso 1 1 calc R . . 0
C21 C 0.5103(9) 0.4293(5) 0.2987(3) 0.0283(14) Uani 1 1 d . . . 0
C22 C 0.5034(9) 0.5311(6) 0.2718(3) 0.0390(16) Uani 1 1 d . . . 0
H22A H 0.4511 0.5872 0.2943 0.047 Uiso 1 1 calc R . . 0
C23 C 0.5729(9) 0.5513(5) 0.2119(3) 0.0352(15) Uani 1 1 d . . . 0
H23A H 0.5688 0.6206 0.1951 0.042 Uiso 1 1 calc R . . 0
C24 C 0.4312(8) 0.4057(6) 0.3629(3) 0.0336(15) Uani 1 1 d . . . 0
C25 C 0.1282(9) 0.6758(5) 0.3487(3) 0.0366(16) Uani 1 1 d . . . 0
C26 C 0.2023(11) 0.7706(6) 0.3260(4) 0.0500(19) Uani 1 1 d . . . 0
H26A H 0.2597 0.8169 0.3541 0.060 Uiso 1 1 calc R . . 0
C27 C 0.1918(12) 0.7965(8) 0.2631(4) 0.059(2) Uani 1 1 d . . . 0
H27A H 0.2458 0.8593 0.2488 0.071 Uiso 1 1 calc R . . 0
C28 C 0.1048(13) 0.7334(8) 0.2209(4) 0.066(3) Uani 1 1 d . . . 0
H28A H 0.0940 0.7541 0.1784 0.079 Uiso 1 1 calc R . . 0
C29 C 0.0321(12) 0.6377(7) 0.2417(4) 0.057(2) Uani 1 1 d . . . 0
H29A H -0.0279 0.5937 0.2129 0.069 Uiso 1 1 calc R . . 0
C30 C 0.0474(9) 0.6061(6) 0.3052(3) 0.0394(17) Uani 1 1 d . . . 0
C31 C -0.0265(9) 0.5057(7) 0.3234(3) 0.0414(17) Uani 1 1 d . . . 0
H31A H -0.0946 0.4697 0.2932 0.050 Uiso 1 1 calc R . . 0
C32 C -0.0943(9) 0.3589(5) 0.3951(3) 0.0380(16) Uani 1 1 d . . . 0
H32A H -0.1193 0.3176 0.3569 0.046 Uiso 1 1 calc R . . 0
H32B H -0.2045 0.3734 0.4166 0.046 Uiso 1 1 calc R . . 0
C33 C 0.0262(9) 0.2973(6) 0.4379(3) 0.0380(15) Uani 1 1 d . . . 0
H33A H -0.0388 0.2418 0.4604 0.046 Uiso 1 1 calc R . . 0
H33B H 0.1179 0.2629 0.4132 0.046 Uiso 1 1 calc R . . 0
C34 C 0.1429(9) 0.3443(5) 0.5409(3) 0.0329(15) Uani 1 1 d . . . 0
H34A H 0.1106 0.2748 0.5528 0.039 Uiso 1 1 calc R . . 0
C35 C 0.2303(9) 0.4078(5) 0.5877(3) 0.0318(15) Uani 1 1 d . . . 0
C36 C 0.2660(10) 0.3585(6) 0.6463(3) 0.0426(17) Uani 1 1 d . . . 0
H36A H 0.2248 0.2890 0.6539 0.051 Uiso 1 1 calc R . . 0
C37 C 0.3608(12) 0.4106(7) 0.6929(3) 0.054(2) Uani 1 1 d . . . 0
H37A H 0.3885 0.3762 0.7310 0.065 Uiso 1 1 calc R . . 0
C38 C 0.4138(10) 0.5149(7) 0.6819(3) 0.0468(17) Uani 1 1 d . . . 0
H38A H 0.4781 0.5508 0.7133 0.056 Uiso 1 1 calc R . . 0
C39 C 0.3747(10) 0.5678(6) 0.6260(3) 0.0423(17) Uani 1 1 d . . . 0
H39A H 0.4085 0.6393 0.6209 0.051 Uiso 1 1 calc R . . 0
C40 C 0.2853(8) 0.5156(6) 0.5771(3) 0.0344(14) Uani 1 1 d . . . 0
C41 C -0.2135(14) 0.5195(10) 0.5479(4) 0.081(3) Uani 1 1 d . . . 0
H41A H -0.3261 0.5536 0.5528 0.122 Uiso 1 1 calc R . . 0
H41B H -0.1413 0.5347 0.5845 0.122 Uiso 1 1 calc R . . 0
H41C H -0.2293 0.4429 0.5440 0.122 Uiso 1 1 calc R . . 0

loop_
_atom_site_aniso_label
_atom_site_aniso_U_11
_atom_site_aniso_U_22
_atom_site_aniso_U_33
_atom_site_aniso_U_23
_atom_site_aniso_U_13
_atom_site_aniso_U_12
Mn1 0.0367(6) 0.0282(5) 0.0284(4) -0.0008(4) -0.0017(4) -0.0052(5)
Mn2 0.0361(5) 0.0256(5) 0.0277(4) -0.0007(4) 0.0009(4) -0.0022(5)
O1 0.050(3) 0.048(3) 0.042(3) -0.011(2) 0.001(2) 0.006(3)
O2 0.043(3) 0.031(2) 0.033(2) -0.0009(19) -0.003(2) -0.006(2)
O3 0.045(3) 0.030(2) 0.034(2) -0.002(2) -0.003(2) -0.004(2)
O4 0.075(4) 0.039(3) 0.037(3) 0.004(2) 0.015(3) -0.003(3)
O5 0.049(3) 0.043(3) 0.032(2) -0.008(2) 0.004(2) 0.006(3)
O6 0.067(3) 0.038(3) 0.040(2) 0.009(2) 0.013(2) 0.007(3)
O7 0.038(3) 0.039(3) 0.035(2) -0.006(2) 0.0062(19) 0.000(2)
O8 0.050(3) 0.031(2) 0.026(2) -0.0022(18) 0.000(2) -0.006(2)
O9 0.057(3) 0.025(2) 0.036(2) 0.0035(19) 0.004(2) -0.002(2)
O10 0.050(3) 0.059(4) 0.047(3) 0.000(2) 0.011(2) 0.007(3)
O11 0.049(4) 0.091(5) 0.053(3) -0.001(3) -0.003(3) -0.004(3)
O12 0.049(3) 0.063(4) 0.064(4) -0.001(3) -0.002(3) -0.011(3)
O13 0.079(4) 0.059(4) 0.053(3) 0.009(3) -0.002(3) 0.012(3)
N1 0.038(3) 0.027(3) 0.037(3) -0.004(2) -0.002(2) -0.001(3)
N2 0.037(3) 0.028(3) 0.028(3) 0.003(2) 0.007(2) -0.004(3)
N3 0.034(3) 0.030(3) 0.031(3) 0.000(2) 0.005(2) -0.005(3)
N4 0.032(3) 0.029(3) 0.036(3) 0.000(2) -0.001(2) -0.003(3)
C1 0.043(4) 0.040(4) 0.024(3) -0.010(3) 0.001(3) 0.001(4)
C2 0.043(4) 0.039(4) 0.036(3) -0.007(3) -0.003(3) 0.000(3)
C3 0.038(4) 0.065(5) 0.038(4) -0.006(4) -0.006(3) 0.006(4)
C4 0.065(6) 0.058(5) 0.038(4) -0.004(4) -0.008(4) 0.017(5)
C5 0.064(5) 0.048(4) 0.036(4) 0.002(3) -0.002(4) 0.007(4)
C6 0.050(4) 0.035(4) 0.026(3) -0.002(3) 0.003(3) 0.003(4)
C7 0.043(4) 0.031(4) 0.032(3) 0.005(3) 0.006(3) 0.000(3)
C8 0.038(4) 0.040(4) 0.050(4) 0.001(3) 0.005(3) -0.001(4)
C9 0.040(4) 0.034(4) 0.048(4) 0.001(3) -0.002(3) -0.011(3)
C10 0.037(4) 0.038(4) 0.036(3) -0.005(3) -0.009(3) -0.006(3)
C11 0.034(4) 0.047(4) 0.035(3) -0.001(3) 0.000(3) 0.002(4)
C12 0.056(5) 0.062(5) 0.047(4) -0.001(4) -0.011(4) -0.010(5)
C13 0.061(5) 0.074(6) 0.039(4) 0.015(4) -0.003(4) 0.001(5)
C14 0.054(5) 0.049(5) 0.046(4) 0.012(4) 0.005(4) 0.002(4)
C15 0.046(4) 0.042(4) 0.041(4) 0.004(3) 0.003(3) -0.008(4)
C16 0.032(4) 0.036(4) 0.034(3) 0.002(3) 0.002(3) 0.012(3)
C17 0.036(4) 0.047(5) 0.029(3) 0.001(3) 0.000(3) -0.002(3)
C18 0.032(4) 0.035(4) 0.028(3) 0.004(3) -0.001(3) -0.001(3)
C19 0.024(3) 0.038(4) 0.031(3) -0.007(3) 0.001(2) 0.003(3)
C20 0.040(4) 0.030(3) 0.029(3) 0.002(3) 0.001(3) 0.008(3)
C21 0.034(4) 0.027(3) 0.023(3) 0.002(2) -0.003(3) 0.004(3)
C22 0.043(4) 0.039(4) 0.035(3) -0.007(3) 0.004(3) 0.008(4)
C23 0.043(4) 0.027(3) 0.035(3) 0.004(3) 0.006(3) 0.007(3)
C24 0.025(4) 0.045(4) 0.031(3) -0.002(3) -0.002(3) -0.004(3)
C25 0.033(4) 0.031(4) 0.046(4) 0.003(3) 0.006(3) 0.007(3)
C26 0.052(5) 0.038(4) 0.060(4) 0.012(3) 0.011(4) -0.001(4)
C27 0.064(5) 0.050(5) 0.064(5) 0.021(4) 0.019(4) -0.011(5)
C28 0.068(6) 0.079(7) 0.050(5) 0.032(5) 0.008(4) -0.005(5)
C29 0.062(5) 0.068(6) 0.042(4) 0.005(4) -0.002(4) -0.006(5)
C30 0.032(4) 0.050(4) 0.037(4) 0.012(3) 0.002(3) 0.000(4)
C31 0.038(4) 0.054(5) 0.033(3) 0.003(3) -0.002(3) -0.008(4)
C32 0.040(4) 0.037(4) 0.038(3) -0.003(3) -0.007(3) -0.010(3)
C33 0.043(4) 0.027(3) 0.043(3) 0.001(3) -0.004(3) -0.004(3)
C34 0.034(4) 0.027(3) 0.037(3) 0.004(3) 0.005(3) -0.003(3)
C35 0.037(4) 0.029(3) 0.029(3) 0.001(3) 0.005(3) 0.003(3)
C36 0.047(4) 0.040(4) 0.040(4) -0.002(3) -0.002(3) 0.004(4)
C37 0.063(6) 0.064(6) 0.036(4) 0.006(4) -0.005(4) 0.000(5)
C38 0.052(4) 0.055(4) 0.034(3) -0.009(4) -0.007(3) -0.002(4)
C39 0.042(4) 0.042(4) 0.043(4) -0.003(3) 0.002(3) -0.006(4)
C40 0.037(4) 0.040(4) 0.026(3) -0.004(3) 0.003(3) -0.001(4)
C41 0.071(6) 0.095(7) 0.079(6) -0.012(6) 0.010(5) 0.004(7)

loop_
_atom_type_symbol
_atom_type_description
_atom_type_scat_dispersion_real
_atom_type_scat_dispersion_imag
_atom_type_scat_source
C C 0.0033 0.0016 'International Tables Vol C Tables     4.2.6.8 and 6.1.1.4'
H H 0.0000 0.0000 'International Tables Vol C Tables     4.2.6.8 and 6.1.1.4'
N N 0.0061 0.0033 'International Tables Vol C Tables     4.2.6.8 and 6.1.1.4'
O O 0.0106 0.0060 'International Tables Vol C Tables     4.2.6.8 and 6.1.1.4'
Na Na 0.0362 0.0249 'International Tables Vol C Tables     4.2.6.8 and 6.1.1.4'
Cl Cl 0.1484 0.1585 'International Tables Vol C Tables     4.2.6.8 and 6.1.1.4'
Mn Mn 0.3368 0.7283 'International Tables Vol C Tables     4.2.6.8 and 6.1.1.4'

loop_
_geom_angle_atom_site_label_1
_geom_angle_atom_site_label_2
_geom_angle_atom_site_label_3
_geom_angle
_geom_angle_site_symmetry_1
_geom_angle_site_symmetry_3
_geom_angle_publ_flag
O3 Mn1 O2 95.19(19) . . yes
O3 Mn1 N2 91.6(2) . . yes
O2 Mn1 N2 173.2(2) . . yes
O3 Mn1 N1 172.8(2) . . yes
O2 Mn1 N1 92.0(2) . . yes
N2 Mn1 N1 81.2(2) . . yes
O3 Mn1 O5 87.51(19) . . yes
O2 Mn1 O5 90.29(19) . . yes
N2 Mn1 O5 89.8(2) . . yes
N1 Mn1 O5 91.5(2) . . yes
O3 Mn1 O1 91.6(2) . . yes
O2 Mn1 O1 89.5(2) . . yes
N2 Mn1 O1 90.5(2) . . yes
N1 Mn1 O1 89.4(2) . . yes
O5 Mn1 O1 179.1(2) . . yes
O8 Mn2 O9 93.45(19) . . yes
O8 Mn2 N3 92.5(2) . . yes
O9 Mn2 N3 172.5(2) . . yes
O8 Mn2 N4 172.7(2) . . yes
O9 Mn2 N4 91.5(2) . . yes
N3 Mn2 N4 82.1(2) . . yes
O8 Mn2 O7 96.39(19) . . yes
O9 Mn2 O7 86.6(2) . . yes
N3 Mn2 O7 97.1(2) . . yes
N4 Mn2 O7 89.2(2) . . yes
O8 Mn2 O10 91.0(2) . . yes
O9 Mn2 O10 89.0(2) . . yes
N3 Mn2 O10 86.4(2) . . yes
N4 Mn2 O10 83.7(2) . . yes
O7 Mn2 O10 171.62(17) . . yes
C16 O2 Mn1 128.0(4) . . ?
C1 O3 Mn1 122.1(4) . . ?
C17 O5 Mn1 134.4(5) . . ?
C24 O7 Mn2 135.7(4) . . ?
C40 O8 Mn2 129.9(4) . . ?
C25 O9 Mn2 125.3(4) . . ?
C41 O10 Mn2 130.7(6) . . ?
C10 N1 C9 121.0(5) . . ?
C10 N1 Mn1 125.6(5) . . ?
C9 N1 Mn1 113.4(4) . . ?
C7 N2 C8 123.3(6) . . ?
C7 N2 Mn1 122.2(5) . . ?
C8 N2 Mn1 113.9(4) . . ?
C34 N3 C33 121.1(5) . . ?
C34 N3 Mn2 125.1(4) . . ?
C33 N3 Mn2 113.8(4) . . ?
C31 N4 C32 122.6(5) . . ?
C31 N4 Mn2 124.4(5) . . ?
C32 N4 Mn2 113.1(4) . . ?
O3 C1 C2 117.5(6) . . ?
O3 C1 C6 123.6(6) . . ?
C2 C1 C6 118.8(6) . . ?
C3 C2 C1 121.2(7) . . ?
C2 C3 C4 119.6(7) . . ?
C5 C4 C3 120.0(7) . . ?
C4 C5 C6 121.5(8) . . ?
C5 C6 C1 118.8(7) . . ?
C5 C6 C7 118.9(7) . . ?
C1 C6 C7 122.2(6) . . ?
N2 C7 C6 126.2(6) . . ?
N2 C8 C9 106.0(6) . . ?
N1 C9 C8 107.1(5) . . ?
N1 C10 C11 125.5(6) . . ?
C16 C11 C12 119.6(7) . . ?
C16 C11 C10 124.0(6) . . ?
C12 C11 C10 116.3(6) . . ?
C13 C12 C11 121.2(8) . . ?
C14 C13 C12 118.8(7) . . ?
C13 C14 C15 120.8(7) . . ?
C14 C15 C16 121.5(7) . . ?
O2 C16 C11 124.4(6) . . ?
O2 C16 C15 117.7(6) . . ?
C11 C16 C15 118.0(6) . . ?
O4 C17 O5 127.0(6) . . ?
O4 C17 C18 117.6(6) . . ?
O5 C17 C18 115.3(6) . . ?
C23 C18 C19 118.8(5) . . ?
C23 C18 C17 121.5(6) . . ?
C19 C18 C17 119.8(6) . . ?
C18 C19 C20 120.8(6) . . ?
C21 C20 C19 120.6(6) . . ?
C22 C21 C20 118.4(6) . . ?
C22 C21 C24 121.8(6) . . ?
C20 C21 C24 119.7(6) . . ?
C21 C22 C23 121.3(6) . . ?
C18 C23 C22 120.2(6) . . ?
O7 C24 O6 125.8(6) . . ?
O7 C24 C21 116.9(6) . . ?
O6 C24 C21 117.2(6) . . ?
O9 C25 C26 117.8(6) . . ?
O9 C25 C30 123.8(6) . . ?
C26 C25 C30 118.4(7) . . ?
C27 C26 C25 120.8(8) . . ?
C26 C27 C28 121.6(8) . . ?
C29 C28 C27 119.1(7) . . ?
C28 C29 C30 120.8(8) . . ?
C25 C30 C29 119.1(7) . . ?
C25 C30 C31 122.6(6) . . ?
C29 C30 C31 118.3(7) . . ?
N4 C31 C30 125.5(6) . . ?
N4 C32 C33 107.8(5) . . ?
N3 C33 C32 107.8(6) . . ?
N3 C34 C35 126.3(6) . . ?
C40 C35 C36 119.5(6) . . ?
C40 C35 C34 123.5(5) . . ?
C36 C35 C34 117.0(6) . . ?
C37 C36 C35 121.2(7) . . ?
C38 C37 C36 118.6(7) . . ?
C37 C38 C39 121.9(7) . . ?
C38 C39 C40 120.7(7) . . ?
O8 C40 C39 119.8(7) . . ?
O8 C40 C35 122.3(5) . . ?
C39 C40 C35 117.9(6) . . ?

loop_
_geom_bond_atom_site_label_1
_geom_bond_atom_site_label_2
_geom_bond_distance
_geom_bond_site_symmetry_2
_geom_bond_publ_flag
Mn1 O3 1.872(4) . yes
Mn1 O2 1.895(4) . yes
Mn1 N2 1.967(5) . yes
Mn1 N1 1.995(5) . yes
Mn1 O5 2.215(5) . yes
Mn1 O1 2.247(5) . yes
Mn2 O8 1.877(4) . yes
Mn2 O9 1.879(4) . yes
Mn2 N3 1.963(5) . yes
Mn2 N4 1.975(5) . yes
Mn2 O7 2.182(5) . yes
Mn2 O10 2.291(5) . yes
O2 C16 1.325(7) . ?
O3 C1 1.336(8) . ?
O4 C17 1.221(9) . ?
O5 C17 1.266(8) . ?
O6 C24 1.238(8) . ?
O7 C24 1.263(8) . ?
O8 C40 1.323(7) . ?
O9 C25 1.331(8) . ?
O10 C41 1.412(11) . ?
N1 C10 1.265(8) . ?
N1 C9 1.486(8) . ?
N2 C7 1.274(8) . ?
N2 C8 1.446(9) . ?
N3 C34 1.289(8) . ?
N3 C33 1.468(8) . ?
N4 C31 1.297(8) . ?
N4 C32 1.460(8) . ?
C1 C2 1.394(9) . ?
C1 C6 1.400(10) . ?
C2 C3 1.370(10) . ?
C3 C4 1.391(12) . ?
C4 C5 1.352(12) . ?
C5 C6 1.397(10) . ?
C6 C7 1.417(10) . ?
C8 C9 1.513(9) . ?
C10 C11 1.438(10) . ?
C11 C16 1.377(10) . ?
C11 C12 1.402(10) . ?
C12 C13 1.371(11) . ?
C13 C14 1.366(12) . ?
C14 C15 1.363(10) . ?
C15 C16 1.399(10) . ?
C17 C18 1.511(9) . ?
C18 C23 1.371(9) . ?
C18 C19 1.397(9) . ?
C19 C20 1.377(9) . ?
C20 C21 1.382(9) . ?
C21 C22 1.384(9) . ?
C21 C24 1.508(9) . ?
C22 C23 1.388(9) . ?
C25 C26 1.389(10) . ?
C25 C30 1.397(10) . ?
C26 C27 1.360(11) . ?
C27 C28 1.352(12) . ?
C28 C29 1.380(12) . ?
C29 C30 1.393(10) . ?
C30 C31 1.419(10) . ?
C32 C33 1.489(9) . ?
C34 C35 1.419(9) . ?
C35 C40 1.419(10) . ?
C35 C36 1.400(9) . ?
C36 C37 1.371(10) . ?
C37 C38 1.374(12) . ?
C38 C39 1.376(10) . ?
C39 C40 1.386(9) . ?
